data_7717290
loop_
_publ_author_name
'Zhu, Tianyu'
'Zhao, Zhiying'
'Cui, Meiyan'
'Zhang, Wenhao'
'He, Zhangzhen'

_publ_section_title
;
 A new <i>S</i> = 1/2 stacked kagom&#xe9; lattice compound showing two
 successive ferromagnetic transitions.
;
_journal_issue 48
_journal_name_full 'Dalton transactions (Cambridge, England : 2003)'
_journal_page_first 19256
_journal_page_last 19263
_journal_paper_doi 10.1039/d4dt02617a
_journal_volume 53
_journal_year 2024
_chemical_formula_moiety 'F6 Na6 O30 Se8 V7'
_chemical_formula_sum 'F6 Na6 O30 Se8 V7'
_chemical_formula_weight 1720.20
_space_group_crystal_system hexagonal
_space_group_IT_number 173
_space_group_name_Hall 'P 6c'
_space_group_name_H-M_alt 'P 63'
_audit_creation_date 2023-10-30
_audit_creation_method
;
Olex2 1.5
(compiled 2023.08.24 svn.re1ec1418 for OlexSys, GUI svn.r6817)
;
_audit_update_record
;
2024-03-12 deposited with the CCDC.	2024-10-24 downloaded from the CCDC.
;
_cell_angle_alpha 90
_cell_angle_beta 90
_cell_angle_gamma 120
_cell_formula_units_Z 1
_cell_length_a 12.8701(4)
_cell_length_b 12.8701(4)
_cell_length_c 5.1654(2)
_cell_measurement_reflns_used 6979
_cell_measurement_temperature 99.98(10)
_cell_measurement_theta_max 31.1170
_cell_measurement_theta_min 3.1350
_cell_volume 740.97(4)
_computing_cell_refinement 'CrysAlisPro 1.171.42.91a (Rigaku OD, 2023)'
_computing_data_collection 'CrysAlisPro 1.171.42.91a (Rigaku OD, 2023)'
_computing_data_reduction 'CrysAlisPro 1.171.42.91a (Rigaku OD, 2023)'
_computing_molecular_graphics 'Olex2 1.5 (Dolomanov et al., 2009)'
_computing_publication_material 'Olex2 1.5 (Dolomanov et al., 2009)'
_computing_structure_refinement 'SHELXL 2018/3 (Sheldrick, 2015)'
_computing_structure_solution 'SHELXT 2018/2 (Sheldrick, 2018)'
_diffrn_ambient_temperature 100.15
_diffrn_detector_area_resol_mean 10.0000
_diffrn_detector_type HyPix
_diffrn_measured_fraction_theta_full 0.990
_diffrn_measured_fraction_theta_max 0.991
_diffrn_measurement_details
;
List of Runs (angles in degrees, time in seconds):

  # Type    Start    End  Width  t~exp~   \w     \q     \k     \f   Frames
#--------------------------------------------------------------------------
  1  \w    -56.00  13.00   0.50    0.08    --    6.45 -77.00 120.00  138
  2  \w      6.00  39.00   0.50    0.08    --    6.45 -99.00  90.00   66
  3  \w    -69.00 -34.00   0.50    0.08    --    6.45 -19.00  30.00   70
  4  \w    -15.00  11.00   0.50    0.08    --    6.45 -19.00  30.00   52
  5  \w     -8.00  45.00   0.50    0.08    --    6.45  77.00 -60.00  106
  6  \w     -9.00  77.00   0.50    0.08    --    6.45  19.00-120.00  172
  7  \w    -17.00  22.00   0.50    0.08    --   -5.51 -99.00-120.00   78
;
_diffrn_measurement_device 'four-circle diffractometer'
_diffrn_measurement_device_type 'XtaLAB Synergy R, HyPix'
_diffrn_measurement_method '\w scans'
_diffrn_radiation_type MoK\a
_diffrn_radiation_wavelength 0.71073
_diffrn_reflns_av_R_equivalents 0.0423
_diffrn_reflns_av_unetI/netI 0.0237
_diffrn_reflns_Laue_measured_fraction_full 0.990
_diffrn_reflns_Laue_measured_fraction_max 0.991
_diffrn_reflns_limit_h_max 16
_diffrn_reflns_limit_h_min -16
_diffrn_reflns_limit_k_max 16
_diffrn_reflns_limit_k_min -13
_diffrn_reflns_limit_l_max 6
_diffrn_reflns_limit_l_min -5
_diffrn_reflns_number 7995
_diffrn_reflns_point_group_measured_fraction_full 0.971
_diffrn_reflns_point_group_measured_fraction_max 0.966
_diffrn_reflns_theta_full 25.242
_diffrn_reflns_theta_max 26.339
_diffrn_reflns_theta_min 3.166
_exptl_absorpt_coefficient_mu 12.181
_exptl_absorpt_correction_T_max 1.00000
_exptl_absorpt_correction_T_min 0.37034
_exptl_absorpt_correction_type multi-scan
_exptl_absorpt_process_details
;
CrysAlisPro 1.171.42.91a (Rigaku Oxford Diffraction, 2023)
Empirical absorption correction using spherical harmonics,
implemented in SCALE3 ABSPACK scaling algorithm.
;
_exptl_crystal_colour brown
_exptl_crystal_colour_lustre brown
_exptl_crystal_density_diffrn 3.855
_exptl_crystal_description block
_exptl_crystal_F_000 793
_exptl_crystal_size_max 0.32
_exptl_crystal_size_mid 0.12
_exptl_crystal_size_min 0.1
_refine_diff_density_max 1.969
_refine_diff_density_min -1.995
_refine_diff_density_rms 0.281
_refine_ls_abs_structure_details
;
 Refined as an inversion twin.
;
_refine_ls_abs_structure_Flack 0.05(5)
_refine_ls_extinction_method none
_refine_ls_goodness_of_fit_ref 1.149
_refine_ls_hydrogen_treatment undef
_refine_ls_matrix_type full
_refine_ls_number_parameters 89
_refine_ls_number_reflns 986
_refine_ls_number_restraints 26
_refine_ls_restrained_S_all 1.134
_refine_ls_R_factor_all 0.0389
_refine_ls_R_factor_gt 0.0378
_refine_ls_shift/su_max 0.000
_refine_ls_shift/su_mean 0.000
_refine_ls_structure_factor_coef Fsqd
_refine_ls_weighting_details 'w=1/[\s^2^(Fo^2^)+(0.0194P)^2^+20.1386P] where P=(Fo^2^+2Fc^2^)/3'
_refine_ls_weighting_scheme calc
_refine_ls_wR_factor_gt 0.0936
_refine_ls_wR_factor_ref 0.0946
_reflns_Friedel_coverage 0.748
_reflns_Friedel_fraction_full 0.947
_reflns_Friedel_fraction_max 0.934
_reflns_number_gt 965
_reflns_number_total 986
_reflns_threshold_expression 'I > 2\s(I)'
_cod_data_source_file d4dt02617a2.cif
_cod_data_source_block 4-4-5_auto
_cod_depositor_comments 'Adding full bibliography for 7717290.cif.'
_cod_original_cell_volume 740.97(5)
_cod_database_code 7717290
_shelx_shelxl_version_number 2018/3
_shelx_space_group_comment
;
The symmetry employed for this shelxl refinement is uniquely defined
by the following loop, which should always be used as a source of
symmetry information in preference to the above space-group names.
They are only intended as comments.
;
_olex2_refinement_description
;
1. Twinned data refinement
 Scales: 0.94773
 0.05227
2. Restrained distances
 V2-F1
 1.782 with sigma of 0.001
3. Uiso/Uaniso restraints and constraints
Uanis(O1) \\sim Ueq, Uanis(O4) \\sim Ueq: with sigma of 0.001 and sigma for
terminal atoms of 0.002
Uanis(O3) \\sim Ueq: with sigma of 0.001 and sigma for terminal atoms of 0.002
Uanis(O2) \\sim Ueq: with sigma of 0.001 and sigma for terminal atoms of 0.002
4. Others
 Fixed Sof: V2(0.166667)
;
_olex2_submission_special_instructions 'No special instructions were received'
_oxdiff_exptl_absorpt_empirical_details
;
Empirical correction (ABSPACK) includes:
- Absorption correction using spherical harmonics
- Frame scaling
;

loop_
_space_group_symop_operation_xyz
'x, y, z'
'-y, x-y, z'
'-x+y, -x, z'
'-x, -y, z+1/2'
'y, -x+y, z+1/2'
'x-y, x, z+1/2'

loop_
_atom_site_label
_atom_site_type_symbol
_atom_site_fract_x
_atom_site_fract_y
_atom_site_fract_z
_atom_site_U_iso_or_equiv
_atom_site_adp_type
_atom_site_occupancy
_atom_site_site_symmetry_order
_atom_site_calc_flag
_atom_site_refinement_flags_posn
_atom_site_refinement_flags_adp
_atom_site_refinement_flags_occupancy
_atom_site_disorder_assembly
_atom_site_disorder_group
Se2 Se 0.78034(9) 1.22400(9) 0.2718(12) 0.0029(3) Uani 1 1 d . . . . .
Se1 Se 0.333333 0.666667 0.2358(14) 0.0047(5) Uani 1 3 d S T P . .
V1 V 0.55397(16) 0.94099(17) 0.2660(15) 0.0063(4) Uani 1 1 d . . . . .
Na1 Na 0.8076(6) 1.0604(5) 0.804(2) 0.0255(16) Uani 1 1 d . . . . .
V2 V 1.000000 1.000000 0.778(2) 0.035(2) Uani 0.5 3 d DS T P A 1
O5 O 0.4030(8) 0.8019(9) 0.386(2) 0.008(2) Uani 1 1 d . . . . .
O2 O 0.9049(9) 1.2727(9) 0.084(2) 0.009(2) Uani 1 1 d . U . . .
O3 O 0.7205(7) 1.0736(7) 0.215(2) 0.0037(19) Uani 1 1 d . U . . .
O4 O 0.4861(8) 0.9647(8) 0.000(2) 0.0068(19) Uani 1 1 d . U . . .
F1 F 0.9542(11) 1.0750(10) 1.0007(19) 0.070(6) Uani 1 1 d D . . A 1
O1 O 0.8399(8) 1.2334(8) 0.577(2) 0.0063(18) Uani 1 1 d . U . . .

loop_
_atom_site_aniso_label
_atom_site_aniso_U_11
_atom_site_aniso_U_22
_atom_site_aniso_U_33
_atom_site_aniso_U_23
_atom_site_aniso_U_13
_atom_site_aniso_U_12
Se2 0.0029(5) 0.0025(5) 0.0031(6) -0.0002(7) 0.0006(7) 0.0013(4)
Se1 0.0051(6) 0.0051(6) 0.0038(13) 0.000 0.000 0.0026(3)
V1 0.0041(9) 0.0046(9) 0.0098(10) 0.0024(12) 0.0030(12) 0.0020(7)
Na1 0.043(4) 0.008(3) 0.009(4) 0.002(3) -0.002(3) 0.001(3)
V2 0.036(3) 0.036(3) 0.035(6) 0.000 0.000 0.0178(16)
O5 0.007(5) 0.005(4) 0.011(5) 0.001(4) -0.001(4) 0.002(4)
O2 0.009(2) 0.009(2) 0.008(2) -0.0004(13) 0.0007(13) 0.0044(15)
O3 0.004(2) 0.003(2) 0.004(2) 0.0001(13) 0.0003(13) 0.0018(15)
O4 0.006(2) 0.007(2) 0.007(2) 0.0000(13) 0.0004(13) 0.0032(15)
F1 0.027(6) 0.026(6) 0.162(19) 0.028(9) 0.011(9) 0.018(5)
O1 0.007(2) 0.006(2) 0.006(2) 0.0003(13) -0.0006(13) 0.0031(15)

loop_
_atom_type_symbol
_atom_type_description
_atom_type_scat_dispersion_real
_atom_type_scat_dispersion_imag
_atom_type_scat_source
F F 0.0171 0.0103 'International Tables Vol C Tables 4.2.6.8 and 6.1.1.4'
Na Na 0.0362 0.0249 'International Tables Vol C Tables 4.2.6.8 and 6.1.1.4'
O O 0.0106 0.0060 'International Tables Vol C Tables 4.2.6.8 and 6.1.1.4'
Se Se -0.0929 2.2259 'International Tables Vol C Tables 4.2.6.8 and 6.1.1.4'
V V 0.3005 0.5294 'International Tables Vol C Tables 4.2.6.8 and 6.1.1.4'

loop_
_geom_angle_atom_site_label_1
_geom_angle_atom_site_label_2
_geom_angle_atom_site_label_3
_geom_angle
_geom_angle_site_symmetry_1
_geom_angle_site_symmetry_3
_geom_angle_publ_flag
Na1 Se2 Na1 70.6(2) 1_554 5_564 ?
O2 Se2 Na1 40.9(4) . 5_564 ?
O2 Se2 Na1 56.2(4) . 1_554 ?
O2 Se2 O3 97.3(4) . . ?
O2 Se2 O1 101.0(5) . . ?
O3 Se2 Na1 45.0(3) . 1_554 ?
O3 Se2 Na1 89.2(3) . 5_564 ?
O3 Se2 O1 99.6(4) . . ?
O1 Se2 Na1 62.9(3) . 5_564 ?
O1 Se2 Na1 121.4(3) . 1_554 ?
O5 Se1 O5 100.7(4) . 3_565 ?
O5 Se1 O5 100.7(4) 2_665 3_565 ?
O5 Se1 O5 100.7(4) 2_665 . ?
O5 V1 Na1 98.6(3) . 6_654 ?
O5 V1 O2 85.2(4) . 6_655 ?
O5 V1 O3 167.2(4) . . ?
O5 V1 O1 93.7(4) . 6_654 ?
O2 V1 Na1 48.8(3) 6_655 6_654 ?
O3 V1 Na1 73.5(3) . 6_654 ?
O3 V1 O2 82.1(4) . 6_655 ?
O3 V1 O1 85.6(4) . 6_654 ?
O4 V1 Na1 135.1(3) 4_675 6_654 ?
O4 V1 Na1 130.1(4) . 6_654 ?
O4 V1 O5 93.1(4) . . ?
O4 V1 O5 85.5(4) 4_675 . ?
O4 V1 O2 177.7(4) . 6_655 ?
O4 V1 O2 87.5(4) 4_675 6_655 ?
O4 V1 O3 99.6(4) . . ?
O4 V1 O3 93.1(4) 4_675 . ?
O4 V1 O4 93.90(14) . 4_675 ?
O4 V1 O1 170.8(4) 4_675 6_654 ?
O4 V1 O1 95.3(4) . 6_654 ?
O1 V1 Na1 36.0(3) 6_654 6_654 ?
O1 V1 O2 83.3(4) 6_654 6_655 ?
Se2 Na1 Se2 110.9(2) 1_556 6_655 ?
Se2 Na1 V1 148.8(2) 6_655 5_565 ?
Se2 Na1 V1 56.78(11) 1_556 5_565 ?
Se2 Na1 Na1 138.05(14) 6_655 5_565 ?
Se2 Na1 Na1 132.80(14) 6_655 5_564 ?
Se2 Na1 Na1 55.92(15) 1_556 5_565 ?
Se2 Na1 Na1 113.26(19) 1_556 5_564 ?
V1 Na1 Na1 62.98(19) 5_565 5_565 ?
V1 Na1 Na1 58.31(18) 5_565 5_564 ?
Na1 Na1 Na1 82.53(15) 5_565 5_564 ?
V2 Na1 Se2 124.6(4) . 1_556 ?
V2 Na1 Se2 101.23(17) . 6_655 ?
V2 Na1 V1 109.1(2) . 5_565 ?
V2 Na1 Na1 69.8(3) . 5_565 ?
V2 Na1 Na1 66.0(3) . 5_564 ?
O2 Na1 Se2 141.5(4) 1_556 6_655 ?
O2 Na1 Se2 120.8(4) 6_655 1_556 ?
O2 Na1 Se2 27.4(2) 6_655 6_655 ?
O2 Na1 Se2 30.6(2) 1_556 1_556 ?
O2 Na1 V1 129.1(4) 6_655 5_565 ?
O2 Na1 V1 34.6(2) 1_556 5_565 ?
O2 Na1 Na1 110.4(3) 6_655 5_564 ?
O2 Na1 Na1 165.4(3) 6_655 5_565 ?
O2 Na1 Na1 37.9(3) 1_556 5_565 ?
O2 Na1 Na1 84.1(3) 1_556 5_564 ?
O2 Na1 V2 105.0(4) 1_556 . ?
O2 Na1 V2 108.6(4) 6_655 . ?
O2 Na1 O2 146.4(5) 6_655 1_556 ?
O2 Na1 O3 101.2(4) 6_655 1_556 ?
O2 Na1 F1 72.8(4) 6_655 6_654 ?
O3 Na1 Se2 29.7(2) 1_556 1_556 ?
O3 Na1 Se2 83.8(3) 1_556 6_655 ?
O3 Na1 V1 86.3(3) 1_556 5_565 ?
O3 Na1 Na1 142.5(3) 1_556 5_564 ?
O3 Na1 Na1 69.4(2) 1_556 5_565 ?
O3 Na1 V2 122.2(5) 1_556 . ?
O3 Na1 O2 58.4(3) 1_556 1_556 ?
O3 Na1 F1 151.2(5) 1_556 6_654 ?
F1 Na1 Se2 79.0(3) 6_654 6_655 ?
F1 Na1 Se2 88.1(4) . 1_556 ?
F1 Na1 Se2 165.6(4) 6_654 1_556 ?
F1 Na1 Se2 117.1(4) . 6_655 ?
F1 Na1 V1 119.8(3) 6_654 5_565 ?
F1 Na1 V1 92.3(4) . 5_565 ?
F1 Na1 Na1 35.6(3) . 5_565 ?
F1 Na1 Na1 109.7(3) 6_654 5_565 ?
F1 Na1 Na1 61.5(3) 6_654 5_564 ?
F1 Na1 Na1 80.5(4) . 5_564 ?
F1 Na1 V2 41.3(4) 6_654 . ?
F1 Na1 V2 36.60(16) . . ?
F1 Na1 O2 138.2(4) 6_654 1_556 ?
F1 Na1 O2 137.4(5) . 6_655 ?
F1 Na1 O2 73.3(4) . 1_556 ?
F1 Na1 O3 89.8(5) . 1_556 ?
F1 Na1 F1 77.9(4) . 6_654 ?
F1 Na1 O1 115.9(5) . . ?
O1 Na1 Se2 126.4(4) . 6_655 ?
O1 Na1 Se2 77.9(3) . 1_556 ?
O1 Na1 V1 29.8(3) . 5_565 ?
O1 Na1 Na1 51.5(3) . 5_564 ?
O1 Na1 Na1 91.9(3) . 5_565 ?
O1 Na1 V2 116.8(4) . . ?
O1 Na1 O2 101.4(4) . 6_655 ?
O1 Na1 O2 63.4(3) . 1_556 ?
O1 Na1 O3 103.7(4) . 1_556 ?
O1 Na1 F1 105.1(5) . 6_654 ?
Na1 V2 Na1 119.78(7) . 2_765 ?
Na1 V2 Na1 119.78(6) . 3_675 ?
Na1 V2 Na1 119.78(6) 3_675 2_765 ?
V2 V2 Na1 92.7(4) 4_774 . ?
V2 V2 Na1 92.7(4) 4_774 3_675 ?
V2 V2 Na1 87.3(4) 4_775 . ?
V2 V2 Na1 87.3(4) 4_775 2_765 ?
V2 V2 Na1 92.7(4) 4_774 2_765 ?
V2 V2 Na1 87.3(4) 4_775 3_675 ?
V2 V2 V2 180.0 4_774 4_775 ?
F1 V2 Na1 92.3(5) 2_765 . ?
F1 V2 Na1 58.1(4) 6_654 . ?
F1 V2 Na1 126.3(6) 2_765 3_675 ?
F1 V2 Na1 58.1(4) 5_564 3_675 ?
F1 V2 Na1 131.2(4) 5_564 2_765 ?
F1 V2 Na1 43.8(5) . . ?
F1 V2 Na1 92.3(5) . 3_675 ?
F1 V2 Na1 58.1(4) 4_774 2_765 ?
F1 V2 Na1 88.3(4) 4_774 3_675 ?
F1 V2 Na1 88.3(4) 6_654 2_765 ?
F1 V2 Na1 131.2(4) 4_774 . ?
F1 V2 Na1 88.3(4) 5_564 . ?
F1 V2 Na1 92.3(5) 3_675 2_765 ?
F1 V2 Na1 126.3(6) . 2_765 ?
F1 V2 Na1 43.8(5) 2_765 2_765 ?
F1 V2 Na1 126.3(6) 3_675 . ?
F1 V2 Na1 131.2(4) 6_654 3_675 ?
F1 V2 Na1 43.8(5) 3_675 3_675 ?
F1 V2 V2 130.3(5) . 4_774 ?
F1 V2 V2 43.54(5) 5_564 4_774 ?
F1 V2 V2 43.54(5) 4_774 4_774 ?
F1 V2 V2 136.46(5) 4_774 4_775 ?
F1 V2 V2 49.7(5) 3_675 4_775 ?
F1 V2 V2 49.7(5) . 4_775 ?
F1 V2 V2 136.46(5) 5_564 4_775 ?
F1 V2 V2 136.46(5) 6_654 4_775 ?
F1 V2 V2 43.54(5) 6_654 4_774 ?
F1 V2 V2 130.3(5) 3_675 4_774 ?
F1 V2 V2 49.7(5) 2_765 4_775 ?
F1 V2 V2 130.3(5) 2_765 4_774 ?
F1 V2 F1 173.8(5) 3_675 6_654 ?
F1 V2 F1 82.7(7) 2_765 3_675 ?
F1 V2 F1 101.9(4) 2_765 4_774 ?
F1 V2 F1 173.8(5) 2_765 5_564 ?
F1 V2 F1 173.8(5) . 4_774 ?
F1 V2 F1 101.9(4) . 6_654 ?
F1 V2 F1 82.7(7) . 3_675 ?
F1 V2 F1 73.25(8) 4_774 6_654 ?
F1 V2 F1 73.25(8) 4_774 5_564 ?
F1 V2 F1 101.9(4) 3_675 5_564 ?
F1 V2 F1 101.9(4) 2_765 6_654 ?
F1 V2 F1 73.25(8) 5_564 6_654 ?
F1 V2 F1 101.9(4) . 5_564 ?
F1 V2 F1 101.9(4) 3_675 4_774 ?
F1 V2 F1 82.7(7) . 2_765 ?
Se1 O5 V1 124.2(6) . . ?
Se2 O2 V1 122.8(5) . 5_564 ?
Se2 O2 Na1 111.7(5) . 5_564 ?
Se2 O2 Na1 93.2(4) . 1_554 ?
V1 O2 Na1 96.6(4) 5_564 1_554 ?
V1 O2 Na1 122.5(5) 5_564 5_564 ?
Na1 O2 Na1 97.5(5) 5_564 1_554 ?
Se2 O3 V1 129.3(5) . . ?
Se2 O3 Na1 105.3(4) . 1_554 ?
V1 O3 Na1 113.0(4) . 1_554 ?
V1 O4 V1 155.7(5) . 4_674 ?
Na1 F1 Na1 116.2(5) . 5_565 ?
V2 F1 Na1 99.6(6) . . ?
V2 F1 Na1 142.6(7) 4_775 . ?
V2 F1 Na1 80.5(4) 4_775 5_565 ?
V2 F1 Na1 135.5(7) . 5_565 ?
V2 F1 V2 86.8(5) . 4_775 ?
Se2 O1 V1 124.2(5) . 5_565 ?
Se2 O1 Na1 121.6(5) . . ?
V1 O1 Na1 114.2(5) 5_565 . ?

loop_
_geom_bond_atom_site_label_1
_geom_bond_atom_site_label_2
_geom_bond_distance
_geom_bond_site_symmetry_2
_geom_bond_publ_flag
Se2 Na1 3.438(6) 5_564 ?
Se2 Na1 3.335(8) 1_554 ?
Se2 O2 1.702(10) . ?
Se2 O3 1.713(8) . ?
Se2 O1 1.729(9) . ?
Se1 O5 1.696(10) 2_665 ?
Se1 O5 1.697(10) 3_565 ?
Se1 O5 1.696(10) . ?
V1 Na1 3.666(6) 6_654 ?
V1 O5 1.971(10) . ?
V1 O2 2.097(11) 6_655 ?
V1 O3 1.979(9) . ?
V1 O4 1.957(10) 4_675 ?
V1 O4 1.734(10) . ?
V1 O1 1.997(10) 6_654 ?
Na1 Na1 3.916(6) 5_565 ?
Na1 Na1 3.916(6) 5_564 ?
Na1 V2 2.947(8) . ?
Na1 O2 2.775(12) 1_556 ?
Na1 O2 2.424(13) 6_655 ?
Na1 O3 2.446(12) 1_556 ?
Na1 F1 2.537(16) 6_654 ?
Na1 F1 2.067(16) . ?
Na1 O1 2.363(11) . ?
V2 V2 2.58269(10) 4_774 ?
V2 V2 2.58270(11) 4_775 ?
V2 F1 1.973(15) 5_564 ?
V2 F1 1.7821(15) 3_675 ?
V2 F1 1.7821(15) 2_765 ?
V2 F1 1.973(15) 4_774 ?
V2 F1 1.7821(14) . ?
V2 F1 1.973(15) 6_654 ?

loop_
_geom_torsion_atom_site_label_1
_geom_torsion_atom_site_label_2
_geom_torsion_atom_site_label_3
_geom_torsion_atom_site_label_4
_geom_torsion
_geom_torsion_site_symmetry_1
_geom_torsion_site_symmetry_2
_geom_torsion_site_symmetry_3
_geom_torsion_site_symmetry_4
_geom_torsion_publ_flag
Na1 Se2 O2 V1 100.0(7) 1_554 . . 5_564 ?
Na1 Se2 O2 V1 -160.6(9) 5_564 . . 5_564 ?
Na1 Se2 O2 Na1 99.4(6) 5_564 . . 1_554 ?
Na1 Se2 O2 Na1 -99.4(6) 1_554 . . 5_564 ?
Na1 Se2 O3 V1 158.7(6) 5_564 . . . ?
Na1 Se2 O3 V1 -138.4(8) 1_554 . . . ?
Na1 Se2 O3 Na1 -63.0(3) 5_564 . . 1_554 ?
Na1 Se2 O1 V1 131.2(5) 1_554 . . 5_565 ?
Na1 Se2 O1 V1 89.7(6) 5_564 . . 5_565 ?
Na1 Se2 O1 Na1 -48.4(6) 1_554 . . . ?
Na1 Se2 O1 Na1 -89.8(6) 5_564 . . . ?
Na1 V1 O4 V1 -126.4(13) 6_654 . . 4_674 ?
Na1 V2 F1 Na1 -144.2(13) . . . 5_565 ?
Na1 V2 F1 Na1 -97.1(6) 2_765 . . . ?
Na1 V2 F1 Na1 132.6(6) 3_675 . . . ?
Na1 V2 F1 Na1 118.7(9) 2_765 . . 5_565 ?
Na1 V2 F1 Na1 -11.6(9) 3_675 . . 5_565 ?
Na1 V2 F1 V2 -84.5(5) 3_675 . . 4_775 ?
Na1 V2 F1 V2 142.8(7) . . . 4_775 ?
Na1 V2 F1 V2 45.7(7) 2_765 . . 4_775 ?
V2 V2 F1 Na1 -107.0(9) 4_774 . . 5_565 ?
V2 V2 F1 Na1 73.0(9) 4_775 . . 5_565 ?
V2 V2 F1 Na1 37.2(7) 4_774 . . . ?
V2 V2 F1 Na1 -142.8(7) 4_775 . . . ?
V2 V2 F1 V2 180.000(9) 4_774 . . 4_775 ?
O5 Se1 O5 V1 -167.2(6) 2_665 . . . ?
O5 Se1 O5 V1 89.6(9) 3_565 . . . ?
O5 V1 O4 V1 129.6(15) . . . 4_674 ?
O2 Se2 O3 V1 -161.1(7) . . . . ?
O2 Se2 O3 Na1 -22.8(5) . . . 1_554 ?
O2 Se2 O1 V1 74.3(7) . . . 5_565 ?
O2 Se2 O1 Na1 -105.3(6) . . . . ?
O3 Se2 O2 V1 119.2(6) . . . 5_564 ?
O3 Se2 O2 Na1 -80.1(5) . . . 5_564 ?
O3 Se2 O2 Na1 19.2(4) . . . 1_554 ?
O3 Se2 O1 V1 173.8(6) . . . 5_565 ?
O3 Se2 O1 Na1 -5.8(6) . . . . ?
O3 V1 O4 V1 -50.0(15) . . . 4_674 ?
O4 V1 O4 V1 43.9(14) 4_675 . . 4_674 ?
F1 V2 F1 Na1 -0.4(8) 6_654 . . . ?
F1 V2 F1 Na1 -69.5(10) 5_564 . . 5_565 ?
F1 V2 F1 Na1 -101.1(9) 2_765 . . . ?
F1 V2 F1 Na1 31.2(12) 3_675 . . 5_565 ?
F1 V2 F1 Na1 -144.6(8) 6_654 . . 5_565 ?
F1 V2 F1 Na1 114.7(7) 2_765 . . 5_565 ?
F1 V2 F1 Na1 175.4(7) 3_675 . . . ?
F1 V2 F1 Na1 74.7(7) 5_564 . . . ?
F1 V2 F1 V2 -41.8(3) 3_675 . . 4_775 ?
F1 V2 F1 V2 142.43(9) 6_654 . . 4_775 ?
F1 V2 F1 V2 41.8(3) 2_765 . . 4_775 ?
F1 V2 F1 V2 -142.43(9) 5_564 . . 4_775 ?
O1 Se2 O2 V1 -139.4(6) . . . 5_564 ?
O1 Se2 O2 Na1 21.2(6) . . . 5_564 ?
O1 Se2 O2 Na1 120.6(4) . . . 1_554 ?
O1 Se2 O3 V1 96.4(7) . . . . ?
O1 Se2 O3 Na1 -125.3(5) . . . 1_554 ?
O1 V1 O4 V1 -136.4(14) 6_654 . . 4_674 ?

loop_
_twin_individual_id
_twin_individual_mass_fraction_refined
1 0.94773
2 0.05227
